data_4502132
loop_
_publ_author_name
'Lipstman, Sophia'
'Goldberg, Israel'

_publ_section_title
;
 Supramolecular Crystal Chemistry of Tetra(3-pyridyl)porphyrin. 2. Two-
 and Three-Dimensional Coordination Networks with Cobalt and Cadmium Ions
;
_journal_issue 11
_journal_name_full 'Crystal Growth &amp; Design'
_journal_page_first 5001
_journal_paper_doi 10.1021/cg1011007
_journal_volume 10
_journal_year 2010
_chemical_formula_moiety 'C40 H24 Co N8'
_chemical_formula_sum 'C40 H24 Co N8'
_chemical_formula_weight 675.60
_chemical_name_systematic
; 
 ? 
;
_space_group_IT_number 14
_symmetry_cell_setting monoclinic
_symmetry_space_group_name_Hall '-P 2ybc'
_symmetry_space_group_name_H-M 'P 1 21/c 1'
_atom_sites_solution_hydrogens geom
_atom_sites_solution_primary direct
_atom_sites_solution_secondary difmap
_audit_creation_method SHELXL-97
_cell_angle_alpha 90.00
_cell_angle_beta 109.9656(16)
_cell_angle_gamma 90.00
_cell_formula_units_Z 2
_cell_length_a 11.5703(5)
_cell_length_b 9.8865(4)
_cell_length_c 13.9700(9)
_cell_measurement_reflns_used 3375
_cell_measurement_temperature 110(2)
_cell_measurement_theta_max 26.50
_cell_measurement_theta_min 2.58
_cell_volume 1501.98(13)
_computing_cell_refinement Denzo
_computing_data_collection 'Collect, Nonius B.V.'
_computing_data_reduction 'Denzo & Scalepack'
_computing_structure_refinement 'SHELXL-97 (Sheldrick, 1997)'
_computing_structure_solution SIR97
_diffrn_ambient_temperature 110(2)
_diffrn_detector_area_resol_mean 12.8
_diffrn_measured_fraction_theta_full 0.999
_diffrn_measured_fraction_theta_max 0.999
_diffrn_measurement_device_type 'Nonius KappaCCD'
_diffrn_measurement_method '0.5 deg. \f and \w scans'
_diffrn_radiation_monochromator graphite
_diffrn_radiation_source 'fine-focus sealed tube'
_diffrn_radiation_type MoK\a
_diffrn_radiation_wavelength 0.71073
_diffrn_reflns_av_R_equivalents 0.0710
_diffrn_reflns_av_sigmaI/netI 0.0603
_diffrn_reflns_limit_h_max 14
_diffrn_reflns_limit_h_min 0
_diffrn_reflns_limit_k_max 12
_diffrn_reflns_limit_k_min 0
_diffrn_reflns_limit_l_max 16
_diffrn_reflns_limit_l_min -17
_diffrn_reflns_number 11167
_diffrn_reflns_theta_full 26.50
_diffrn_reflns_theta_max 26.50
_diffrn_reflns_theta_min 2.58
_diffrn_standards_number 0
_exptl_absorpt_coefficient_mu 0.618
_exptl_absorpt_correction_T_max 0.9877
_exptl_absorpt_correction_T_min 0.9130
_exptl_absorpt_correction_type multi-scan
_exptl_absorpt_process_details 'Blessing, 1995'
_exptl_crystal_colour red
_exptl_crystal_density_diffrn 1.494
_exptl_crystal_density_method 'not measured'
_exptl_crystal_description plates
_exptl_crystal_F_000 694
_exptl_crystal_size_max 0.15
_exptl_crystal_size_mid 0.15
_exptl_crystal_size_min 0.02
_refine_diff_density_max 0.397
_refine_diff_density_min -0.671
_refine_diff_density_rms 0.083
_refine_ls_extinction_method none
_refine_ls_goodness_of_fit_ref 1.096
_refine_ls_hydrogen_treatment constr
_refine_ls_matrix_type full
_refine_ls_number_parameters 223
_refine_ls_number_reflns 3110
_refine_ls_number_restraints 0
_refine_ls_restrained_S_all 1.096
_refine_ls_R_factor_all 0.0888
_refine_ls_R_factor_gt 0.0645
_refine_ls_shift/su_max 0.000
_refine_ls_shift/su_mean 0.000
_refine_ls_structure_factor_coef Fsqd
_refine_ls_weighting_details 'calc w=1/[\s^2^(Fo^2^)+(0.0312P)^2^+4.3666P] where P=(Fo^2^+2Fc^2^)/3'
_refine_ls_weighting_scheme calc
_refine_ls_wR_factor_gt 0.1237
_refine_ls_wR_factor_ref 0.1339
_reflns_number_gt 2462
_reflns_number_total 3110
_reflns_threshold_expression >2sigma(I)
_cod_data_source_file cg1011007_si_001.cif
_cod_data_source_block 1
_cod_original_sg_symbol_H-M 'P 21/c'
_cod_database_code 4502132

loop_
_symmetry_equiv_pos_as_xyz
'x, y, z'
'-x, y+1/2, -z+1/2'
'-x, -y, -z'
'x, -y-1/2, z-1/2'

loop_
_atom_site_label
_atom_site_type_symbol
_atom_site_fract_x
_atom_site_fract_y
_atom_site_fract_z
_atom_site_U_iso_or_equiv
_atom_site_adp_type
_atom_site_occupancy
_atom_site_symmetry_multiplicity
_atom_site_calc_flag
_atom_site_refinement_flags
Co Co 0.0000 0.0000 0.5000 0.01741(19) Uani 1 2 d S
C1 C 0.0579(3) 0.1098(3) 0.7145(3) 0.0167(7) Uani 1 1 d .
C2 C 0.1555(3) 0.1725(4) 0.7969(3) 0.0194(8) Uani 1 1 d .
H2 H 0.1541 0.1937 0.8628 0.023 Uiso 1 1 calc R
C3 C 0.2487(3) 0.1951(4) 0.7616(3) 0.0196(8) Uani 1 1 d .
H3 H 0.3247 0.2381 0.7974 0.024 Uiso 1 1 calc R
C4 C 0.2118(3) 0.1419(3) 0.6596(3) 0.0165(7) Uani 1 1 d .
C5 C 0.2873(3) 0.1427(3) 0.6001(3) 0.0166(7) Uani 1 1 d .
C6 C 0.2545(3) 0.0800(3) 0.5044(3) 0.0163(7) Uani 1 1 d .
C7 C 0.3394(3) 0.0608(3) 0.4508(3) 0.0180(7) Uani 1 1 d .
H7 H 0.4229 0.0888 0.4726 0.022 Uiso 1 1 calc R
C8 C 0.2777(3) -0.0050(4) 0.3635(3) 0.0185(7) Uani 1 1 d .
H8 H 0.3097 -0.0335 0.3126 0.022 Uiso 1 1 calc R
C9 C 0.1537(3) -0.0233(3) 0.3627(2) 0.0152(7) Uani 1 1 d .
C10 C 0.0599(3) -0.0821(3) 0.2816(3) 0.0163(7) Uani 1 1 d .
N11 N 0.0947(3) 0.0897(3) 0.6320(2) 0.0158(6) Uani 1 1 d .
N12 N 0.1416(2) 0.0250(3) 0.4512(2) 0.0150(6) Uani 1 1 d .
C13 C 0.4071(3) 0.2154(3) 0.6376(3) 0.0186(7) Uani 1 1 d .
C14 C 0.4998(3) 0.1845(4) 0.7292(3) 0.0230(8) Uani 1 1 d .
H14 H 0.4870 0.1130 0.7699 0.028 Uiso 1 1 calc R
N15 N 0.6087(3) 0.2538(4) 0.7624(3) 0.0375(9) Uani 1 1 d .
C16 C 0.6245(4) 0.3552(4) 0.7010(3) 0.0322(10) Uani 1 1 d .
H16 H 0.6998 0.4040 0.7229 0.039 Uiso 1 1 calc R
C17 C 0.5386(3) 0.3896(4) 0.6108(3) 0.0234(8) Uani 1 1 d .
H17 H 0.5534 0.4602 0.5702 0.028 Uiso 1 1 calc R
C18 C 0.4316(3) 0.3210(4) 0.5802(3) 0.0229(8) Uani 1 1 d .
H18 H 0.3705 0.3449 0.5174 0.027 Uiso 1 1 calc R
C19 C 0.0856(3) -0.1198(4) 0.1881(3) 0.0181(7) Uani 1 1 d .
C20 C 0.0668(3) -0.2521(4) 0.1507(3) 0.0194(8) Uani 1 1 d .
H20 H 0.0420 -0.3174 0.1898 0.023 Uiso 1 1 calc R
N21 N 0.0807(3) -0.2939(3) 0.0651(2) 0.0202(7) Uani 1 1 d .
C22 C 0.1209(3) -0.2024(4) 0.0130(3) 0.0223(8) Uani 1 1 d .
H22 H 0.1322 -0.2301 -0.0483 0.027 Uiso 1 1 calc R
C23 C 0.1468(3) -0.0699(4) 0.0442(3) 0.0248(8) Uani 1 1 d .
H23 H 0.1778 -0.0091 0.0062 0.030 Uiso 1 1 calc R
C24 C 0.1268(3) -0.0265(4) 0.1323(3) 0.0221(8) Uani 1 1 d .
H24 H 0.1410 0.0650 0.1538 0.027 Uiso 1 1 calc R

loop_
_atom_site_aniso_label
_atom_site_aniso_U_11
_atom_site_aniso_U_22
_atom_site_aniso_U_33
_atom_site_aniso_U_23
_atom_site_aniso_U_13
_atom_site_aniso_U_12
Co 0.0178(3) 0.0171(3) 0.0173(4) -0.0008(3) 0.0059(3) -0.0005(3)
C1 0.0199(17) 0.0133(16) 0.0150(17) -0.0007(13) 0.0036(14) 0.0025(14)
C2 0.0202(18) 0.0195(18) 0.0168(19) -0.0023(14) 0.0041(14) 0.0021(15)
C3 0.0173(18) 0.0214(18) 0.0181(18) -0.0042(14) 0.0033(14) 0.0013(15)
C4 0.0189(17) 0.0123(16) 0.0171(18) -0.0013(13) 0.0044(14) -0.0005(14)
C5 0.0156(17) 0.0136(16) 0.0185(18) 0.0006(13) 0.0030(14) 0.0013(14)
C6 0.0155(17) 0.0127(16) 0.0199(18) 0.0032(13) 0.0050(14) 0.0025(14)
C7 0.0180(17) 0.0169(17) 0.0193(19) -0.0002(14) 0.0065(15) 0.0000(14)
C8 0.0209(17) 0.0190(17) 0.0180(17) 0.0021(15) 0.0097(14) 0.0039(16)
C9 0.0163(16) 0.0148(17) 0.0143(16) 0.0011(13) 0.0047(13) 0.0017(14)
C10 0.0214(18) 0.0124(16) 0.0160(17) 0.0012(13) 0.0075(14) 0.0029(14)
N11 0.0169(15) 0.0147(14) 0.0164(15) 0.0005(11) 0.0063(12) 0.0009(12)
N12 0.0139(13) 0.0159(15) 0.0138(14) -0.0015(11) 0.0031(11) 0.0004(12)
C13 0.0190(18) 0.0185(17) 0.0204(19) -0.0059(14) 0.0093(15) -0.0013(15)
C14 0.0194(18) 0.0240(19) 0.024(2) -0.0037(16) 0.0056(15) -0.0011(16)
N15 0.0294(19) 0.043(2) 0.040(2) -0.0078(18) 0.0113(16) -0.0014(17)
C16 0.023(2) 0.026(2) 0.049(3) -0.0120(19) 0.0139(19) -0.0104(17)
C17 0.0223(19) 0.0165(17) 0.033(2) -0.0006(15) 0.0117(16) -0.0051(15)
C18 0.025(2) 0.0193(18) 0.024(2) 0.0006(15) 0.0085(16) 0.0014(16)
C19 0.0150(17) 0.0213(18) 0.0168(18) -0.0013(14) 0.0037(14) 0.0016(14)
C20 0.0149(17) 0.0237(19) 0.0171(18) -0.0009(14) 0.0022(14) 0.0031(15)
N21 0.0184(15) 0.0223(16) 0.0182(16) -0.0015(12) 0.0042(12) 0.0003(13)
C22 0.0230(19) 0.0253(19) 0.0194(19) -0.0037(15) 0.0083(15) -0.0014(16)
C23 0.026(2) 0.028(2) 0.023(2) 0.0024(16) 0.0107(16) -0.0044(17)
C24 0.0252(19) 0.022(2) 0.0184(18) -0.0023(14) 0.0066(15) -0.0020(15)

loop_
_atom_type_symbol
_atom_type_description
_atom_type_scat_dispersion_real
_atom_type_scat_dispersion_imag
_atom_type_scat_source
C C 0.0033 0.0016 'International Tables Vol C Tables 4.2.6.8 and 6.1.1.4'
H H 0.0000 0.0000 'International Tables Vol C Tables 4.2.6.8 and 6.1.1.4'
N N 0.0061 0.0033 'International Tables Vol C Tables 4.2.6.8 and 6.1.1.4'
Co Co 0.3494 0.9721 'International Tables Vol C Tables 4.2.6.8 and 6.1.1.4'

loop_
_geom_angle_atom_site_label_1
_geom_angle_atom_site_label_2
_geom_angle_atom_site_label_3
_geom_angle
_geom_angle_site_symmetry_1
_geom_angle_site_symmetry_3
N12 Co N12 180.0 . 3_556
N12 Co N11 89.72(11) . 3_556
N12 Co N11 90.28(11) 3_556 3_556
N12 Co N11 90.28(11) . .
N12 Co N11 89.72(11) 3_556 .
N11 Co N11 180.00(11) 3_556 .
N12 Co N21 88.56(11) . 4_556
N12 Co N21 91.44(11) 3_556 4_556
N11 Co N21 89.57(11) 3_556 4_556
N11 Co N21 90.43(11) . 4_556
N12 Co N21 91.44(11) . 2
N12 Co N21 88.56(11) 3_556 2
N11 Co N21 90.43(11) 3_556 2
N11 Co N21 89.57(11) . 2
N21 Co N21 180.00(15) 4_556 2
N11 C1 C10 125.8(3) . 3_556
N11 C1 C2 110.4(3) . .
C10 C1 C2 123.7(3) 3_556 .
C3 C2 C1 106.5(3) . .
C3 C2 H2 126.7 . .
C1 C2 H2 126.7 . .
C2 C3 C4 107.2(3) . .
C2 C3 H3 126.4 . .
C4 C3 H3 126.4 . .
N11 C4 C5 126.3(3) . .
N11 C4 C3 110.2(3) . .
C5 C4 C3 123.5(3) . .
C4 C5 C6 122.9(3) . .
C4 C5 C13 119.3(3) . .
C6 C5 C13 117.7(3) . .
N12 C6 C5 126.0(3) . .
N12 C6 C7 111.0(3) . .
C5 C6 C7 123.0(3) . .
C8 C7 C6 106.8(3) . .
C8 C7 H7 126.6 . .
C6 C7 H7 126.6 . .
C7 C8 C9 106.6(3) . .
C7 C8 H8 126.7 . .
C9 C8 H8 126.7 . .
N12 C9 C10 125.6(3) . .
N12 C9 C8 110.8(3) . .
C10 C9 C8 123.6(3) . .
C9 C10 C1 122.8(3) . 3_556
C9 C10 C19 119.0(3) . .
C1 C10 C19 118.2(3) 3_556 .
C1 N11 C4 105.6(3) . .
C1 N11 Co 127.5(2) . .
C4 N11 Co 126.9(2) . .
C6 N12 C9 104.7(3) . .
C6 N12 Co 127.2(2) . .
C9 N12 Co 127.7(2) . .
C14 C13 C18 116.4(3) . .
C14 C13 C5 123.3(3) . .
C18 C13 C5 120.2(3) . .
N15 C14 C13 122.1(4) . .
N15 C14 H14 118.9 . .
C13 C14 H14 118.9 . .
C14 N15 C16 117.3(4) . .
C17 C16 N15 123.6(4) . .
C17 C16 H16 118.2 . .
N15 C16 H16 118.2 . .
C18 C17 C16 118.1(4) . .
C18 C17 H17 120.9 . .
C16 C17 H17 120.9 . .
C17 C18 C13 122.5(4) . .
C17 C18 H18 118.7 . .
C13 C18 H18 118.7 . .
C24 C19 C20 116.8(3) . .
C24 C19 C10 122.4(3) . .
C20 C19 C10 120.8(3) . .
N21 C20 C19 125.2(3) . .
N21 C20 H20 117.4 . .
C19 C20 H20 117.4 . .
C20 N21 C22 116.8(3) . .
C20 N21 Co 118.4(2) . 2_545
C22 N21 Co 123.6(2) . 2_545
N21 C22 C23 123.1(3) . .
N21 C22 H22 118.4 . .
C23 C22 H22 118.4 . .
C22 C23 C24 119.1(3) . .
C22 C23 H23 120.4 . .
C24 C23 H23 120.4 . .
C19 C24 C23 118.8(3) . .
C19 C24 H24 120.6 . .
C23 C24 H24 120.6 . .

loop_
_geom_bond_atom_site_label_1
_geom_bond_atom_site_label_2
_geom_bond_distance
_geom_bond_site_symmetry_2
Co N12 1.993(3) .
Co N12 1.993(3) 3_556
Co N11 2.003(3) 3_556
Co N11 2.003(3) .
Co N21 2.296(3) 4_556
Co N21 2.296(3) 2
C1 N11 1.372(4) .
C1 C10 1.410(5) 3_556
C1 C2 1.448(5) .
C2 C3 1.349(5) .
C2 H2 0.9500 .
C3 C4 1.440(5) .
C3 H3 0.9500 .
C4 N11 1.376(4) .
C4 C5 1.397(5) .
C5 C6 1.403(5) .
C5 C13 1.489(5) .
C6 N12 1.375(4) .
C6 C7 1.437(5) .
C7 C8 1.351(5) .
C7 H7 0.9500 .
C8 C9 1.442(5) .
C8 H8 0.9500 .
C9 N12 1.377(4) .
C9 C10 1.399(5) .
C10 C1 1.410(5) 3_556
C10 C19 1.483(5) .
C13 C14 1.394(5) .
C13 C18 1.403(5) .
C14 N15 1.368(5) .
C14 H14 0.9500 .
N15 C16 1.372(6) .
C16 C17 1.355(6) .
C16 H16 0.9500 .
C17 C18 1.347(5) .
C17 H17 0.9500 .
C18 H18 0.9500 .
C19 C24 1.393(5) .
C19 C20 1.398(5) .
C20 N21 1.326(4) .
C20 H20 0.9500 .
N21 C22 1.341(5) .
N21 Co 2.296(3) 2_545
C22 C23 1.381(5) .
C22 H22 0.9500 .
C23 C24 1.395(5) .
C23 H23 0.9500 .
C24 H24 0.9500 .
